data_2211469
loop_
_publ_author_name
'Chen, Xin'
'Yu, Ming'

_publ_section_title
;(<i>E</i>)-3-[(1,5-Dimethyl-3-oxo-2-phenyl-1<i>H</i>-pyrazol-4-ylimino)methylene]phenyl
 4-methylbenzenesulfonate
;
_journal_coeditor_code IS2093
_journal_issue 12
_journal_name_full 'Acta Crystallographica Section E'
_journal_page_first o5525
_journal_page_last o5526
_journal_paper_doi 10.1107/S1600536806043509
_journal_volume 62
_journal_year 2006
_chemical_formula_iupac 'C25 H23 N3 O4 S'
_chemical_formula_moiety 'C25 H23 N3 O4 S'
_chemical_formula_sum 'C25 H23 N3 O4 S'
_chemical_formula_weight 461.53
_chemical_name_systematic
;
(E)-3-[(1,5-Dimethyl-3-oxo-2-phenyl-1H-pyrazol-4-ylimino)methylene]phenyl
4-methylbenzenesulfonate
;
_space_group_IT_number 14
_symmetry_cell_setting monoclinic
_symmetry_space_group_name_Hall '-P 2ybc'
_symmetry_space_group_name_H-M 'P 1 21/c 1'
_atom_sites_solution_hydrogens geom
_atom_sites_solution_primary direct
_atom_sites_solution_secondary difmap
_audit_creation_method SHELXL97
_cell_angle_alpha 90.00
_cell_angle_beta 97.693(3)
_cell_angle_gamma 90.00
_cell_formula_units_Z 4
_cell_length_a 9.2661(18)
_cell_length_b 9.5978(18)
_cell_length_c 26.195(5)
_cell_measurement_reflns_used 2877
_cell_measurement_temperature 294(2)
_cell_measurement_theta_max 22.49
_cell_measurement_theta_min 2.22
_cell_volume 2308.7(8)
_computing_cell_refinement 'SAINT (Bruker, 1999)'
_computing_data_collection 'SMART (Bruker, 1999)'
_computing_data_reduction SAINT
_computing_molecular_graphics 'SHELXTL (Sheldrick, 1997b)'
_computing_publication_material SHELXTL
_computing_structure_refinement 'SHELXL97 (Sheldrick, 1997a)'
_computing_structure_solution 'SHELXS97 (Sheldrick, 1997a)'
_diffrn_ambient_temperature 294(2)
_diffrn_measured_fraction_theta_full 0.999
_diffrn_measured_fraction_theta_max 0.999
_diffrn_measurement_device_type 'Bruker SMART APEX CCD area detector'
_diffrn_measurement_method '\f and \w'
_diffrn_radiation_monochromator graphite
_diffrn_radiation_source 'fine-focus sealed tube'
_diffrn_radiation_type MoK\a
_diffrn_radiation_wavelength 0.71073
_diffrn_reflns_av_R_equivalents 0.0392
_diffrn_reflns_av_sigmaI/netI 0.0490
_diffrn_reflns_limit_h_max 10
_diffrn_reflns_limit_h_min -11
_diffrn_reflns_limit_k_max 9
_diffrn_reflns_limit_k_min -11
_diffrn_reflns_limit_l_max 32
_diffrn_reflns_limit_l_min -25
_diffrn_reflns_number 12673
_diffrn_reflns_theta_full 26.33
_diffrn_reflns_theta_max 26.33
_diffrn_reflns_theta_min 1.57
_diffrn_standards_number 0
_exptl_absorpt_coefficient_mu 0.177
_exptl_absorpt_correction_T_max 0.969
_exptl_absorpt_correction_T_min 0.921
_exptl_absorpt_correction_type multi-scan
_exptl_absorpt_process_details '(SADABS; Sheldrick, 1996)'
_exptl_crystal_colour yellow
_exptl_crystal_density_diffrn 1.328
_exptl_crystal_density_method 'not measured'
_exptl_crystal_description block
_exptl_crystal_F_000 968
_exptl_crystal_size_max 0.40
_exptl_crystal_size_mid 0.28
_exptl_crystal_size_min 0.18
_refine_diff_density_max 0.195
_refine_diff_density_min -0.319
_refine_ls_extinction_method none
_refine_ls_goodness_of_fit_ref 1.005
_refine_ls_hydrogen_treatment constr
_refine_ls_matrix_type full
_refine_ls_number_parameters 301
_refine_ls_number_reflns 4685
_refine_ls_number_restraints 6
_refine_ls_restrained_S_all 1.018
_refine_ls_R_factor_all 0.0961
_refine_ls_R_factor_gt 0.0476
_refine_ls_shift/su_max 0.002
_refine_ls_shift/su_mean 0.000
_refine_ls_structure_factor_coef Fsqd
_refine_ls_weighting_details 'calc w = 1/[\s^2^(Fo^2^)+(0.06P)^2^+0.3197P] where P=(Fo^2^+2Fc^2^)/3'
_refine_ls_weighting_scheme calc
_refine_ls_wR_factor_gt 0.1074
_refine_ls_wR_factor_ref 0.1299
_reflns_number_gt 2743
_reflns_number_total 4685
_reflns_threshold_expression I>2\s(I)
_cod_data_source_file is2093.cif
_cod_data_source_block I
_cod_depositor_comments
;
The following automatic conversions were performed:
'_symmetry_cell_setting' value 'Monoclinic' changed to 'monoclinic'
according to '/home/saulius/struct/CIF-dictionaries/cif_core.dic'
dictionary named 'cif_core.dic' version 2.4.1 from 2010-06-29.

Automatic conversion script
Id: cif_fix_enum 1527 2010-12-29 10:47:43Z saulius 

The following automatic conversions were performed:

'_symmetry_cell_setting' value 'Monoclinic' changed to 'monoclinic'
according to /home/saulius/struct/CIF-dictionaries/cif_core.dic
dictionary named 'cif_core.dic' version 2.4.1 from 2010-06-29.

Automatic conversion script
Id: cif_fix_values 1715 2011-07-08 13:25:40Z adriana 
;
_cod_original_sg_symbol_H-M 'P 21/c'
_cod_database_code 2211469
_cod_database_fobs_code 2211469

loop_
_symmetry_equiv_pos_as_xyz
'x, y, z'
'-x, y+1/2, -z+1/2'
'-x, -y, -z'
'x, -y-1/2, z-1/2'

loop_
_atom_site_type_symbol
_atom_site_label
_atom_site_fract_x
_atom_site_fract_y
_atom_site_fract_z
_atom_site_U_iso_or_equiv
_atom_site_adp_type
_atom_site_calc_flag
_atom_site_refinement_flags
_atom_site_occupancy
S S1 1.12427(8) 0.12634(8) 0.35835(2) 0.0678(3) Uani d . 1
O O1 1.0120(2) 0.0238(2) 0.34829(8) 0.0911(7) Uani d . 1
O O2 1.2358(2) 0.1346(3) 0.32646(8) 0.1103(9) Uani d U 1
O O3 1.05276(17) 0.27768(17) 0.35289(6) 0.0597(5) Uani d . 1
O O4 0.60315(17) 0.42071(19) 0.58405(6) 0.0599(5) Uani d . 1
N N1 0.8758(2) 0.35964(17) 0.52759(7) 0.0423(4) Uani d . 1
N N2 0.77440(19) 0.38292(19) 0.65557(6) 0.0461(5) Uani d . 1
N N3 0.92628(19) 0.36829(18) 0.66493(6) 0.0440(5) Uani d . 1
C C1 1.2003(2) 0.1169(2) 0.42294(9) 0.0476(6) Uani d . 1
C C2 1.1637(3) 0.0101(3) 0.45324(10) 0.0628(7) Uani d . 1
H H2 1.0939 -0.0548 0.4402 0.075 Uiso calc R 1
C C3 1.2313(3) -0.0004(3) 0.50326(10) 0.0710(8) Uani d . 1
H H3 1.2063 -0.0735 0.5237 0.085 Uiso calc R 1
C C4 1.3345(3) 0.0940(3) 0.52385(10) 0.0613(7) Uani d . 1
C C5 1.3657(3) 0.2030(3) 0.49287(12) 0.0726(8) Uani d . 1
H H5 1.4325 0.2703 0.5063 0.087 Uiso calc R 1
C C6 1.3012(3) 0.2148(3) 0.44302(11) 0.0673(8) Uani d . 1
H H6 1.3252 0.2886 0.4227 0.081 Uiso calc R 1
C C7 1.4120(4) 0.0791(4) 0.57787(11) 0.0997(11) Uani d . 1
H H7A 1.5089 0.0450 0.5767 0.150 Uiso calc R 1
H H7B 1.3598 0.0147 0.5966 0.150 Uiso calc R 1
H H7C 1.4167 0.1682 0.5947 0.150 Uiso calc R 1
C C8 0.9173(2) 0.3000(2) 0.37102(8) 0.0456(6) Uani d . 1
C C9 0.7937(3) 0.3011(3) 0.33529(9) 0.0584(7) Uani d . 1
H H9 0.7989 0.2802 0.3009 0.070 Uiso calc R 1
C C10 0.6629(3) 0.3337(3) 0.35145(9) 0.0606(7) Uani d . 1
H H10 0.5784 0.3354 0.3279 0.073 Uiso calc R 1
C C11 0.6565(2) 0.3639(2) 0.40246(9) 0.0515(6) Uani d . 1
H H11 0.5677 0.3878 0.4129 0.062 Uiso calc R 1
C C12 0.7805(2) 0.3591(2) 0.43848(8) 0.0408(5) Uani d . 1
C C13 0.9138(2) 0.3281(2) 0.42219(8) 0.0411(5) Uani d . 1
H H13 0.9988 0.3265 0.4455 0.049 Uiso calc R 1
C C14 0.7688(2) 0.3817(2) 0.49304(8) 0.0449(5) Uani d . 1
H H14 0.6811 0.4128 0.5025 0.054 Uiso calc R 1
C C15 1.1247(2) 0.3124(3) 0.61314(9) 0.0569(6) Uani d . 1
H H15A 1.1423 0.2178 0.6242 0.085 Uiso calc R 1
H H15B 1.1897 0.3733 0.6342 0.085 Uiso calc R 1
H H15C 1.1409 0.3213 0.5778 0.085 Uiso calc R 1
C C16 0.9721(2) 0.3505(2) 0.61792(8) 0.0412(5) Uani d . 1
C C17 0.8596(2) 0.3699(2) 0.57978(8) 0.0394(5) Uani d . 1
C C18 0.7293(2) 0.3939(2) 0.60301(8) 0.0431(5) Uani d . 1
C C19 0.9867(3) 0.2907(3) 0.71046(9) 0.0686(8) Uani d . 1
H H19A 0.9551 0.1955 0.7071 0.103 Uiso calc R 1
H H19B 0.9539 0.3312 0.7404 0.103 Uiso calc R 1
H H19C 1.0911 0.2942 0.7140 0.103 Uiso calc R 1
C C20 0.6934(2) 0.4218(2) 0.69583(8) 0.0412(5) Uani d . 1
C C21 0.5612(3) 0.3594(3) 0.69833(9) 0.0597(7) Uani d . 1
H H21 0.5246 0.2949 0.6734 0.072 Uiso calc R 1
C C22 0.4827(3) 0.3927(3) 0.73797(10) 0.0650(7) Uani d . 1
H H22 0.3921 0.3522 0.7392 0.078 Uiso calc R 1
C C23 0.5372(3) 0.4841(3) 0.77508(9) 0.0584(7) Uani d . 1
H H23 0.4852 0.5049 0.8021 0.070 Uiso calc R 1
C C24 0.6680(3) 0.5451(3) 0.77249(9) 0.0636(7) Uani d . 1
H H24 0.7054 0.6073 0.7981 0.076 Uiso calc R 1
C C25 0.7467(3) 0.5165(3) 0.73254(9) 0.0568(7) Uani d . 1
H H25 0.8349 0.5612 0.7306 0.068 Uiso calc R 1

loop_
_atom_site_aniso_label
_atom_site_aniso_U_11
_atom_site_aniso_U_22
_atom_site_aniso_U_33
_atom_site_aniso_U_12
_atom_site_aniso_U_13
_atom_site_aniso_U_23
S1 0.0698(5) 0.0920(6) 0.0428(4) 0.0364(4) 0.0119(3) -0.0056(3)
O1 0.0959(15) 0.0790(14) 0.0880(15) 0.0151(12) -0.0258(12) -0.0353(11)
O2 0.0980(16) 0.178(2) 0.0629(13) 0.0727(15) 0.0411(12) 0.0119(13)
O3 0.0575(10) 0.0822(12) 0.0439(9) 0.0229(9) 0.0230(8) 0.0142(8)
O4 0.0459(10) 0.0931(13) 0.0408(9) 0.0171(9) 0.0063(7) -0.0037(8)
N1 0.0471(11) 0.0463(11) 0.0351(10) 0.0045(9) 0.0119(9) 0.0003(8)
N2 0.0420(11) 0.0645(13) 0.0327(10) 0.0076(9) 0.0088(8) -0.0047(9)
N3 0.0417(11) 0.0551(12) 0.0354(10) 0.0069(9) 0.0059(8) 0.0000(8)
C1 0.0425(13) 0.0529(15) 0.0485(14) 0.0085(11) 0.0102(11) -0.0006(11)
C2 0.0773(19) 0.0485(16) 0.0608(17) -0.0075(13) 0.0029(14) -0.0057(13)
C3 0.102(2) 0.0547(17) 0.0570(17) 0.0033(16) 0.0129(16) 0.0142(14)
C4 0.0621(17) 0.0654(18) 0.0547(16) 0.0220(14) 0.0016(13) -0.0057(14)
C5 0.0535(16) 0.078(2) 0.082(2) -0.0083(15) -0.0076(15) -0.0034(17)
C6 0.0554(16) 0.0751(19) 0.0710(19) -0.0097(14) 0.0071(14) 0.0187(15)
C7 0.113(3) 0.122(3) 0.0572(19) 0.050(2) -0.0121(18) -0.0116(18)
C8 0.0488(14) 0.0523(14) 0.0383(13) 0.0113(11) 0.0153(10) 0.0071(10)
C9 0.0660(17) 0.0745(18) 0.0344(13) 0.0189(14) 0.0055(12) -0.0024(12)
C10 0.0547(16) 0.0808(19) 0.0435(14) 0.0126(13) -0.0037(12) -0.0053(13)
C11 0.0420(13) 0.0654(16) 0.0480(14) 0.0106(11) 0.0095(11) 0.0004(12)
C12 0.0446(13) 0.0438(13) 0.0355(12) 0.0069(10) 0.0109(10) 0.0029(9)
C13 0.0428(13) 0.0468(13) 0.0344(12) 0.0077(10) 0.0073(10) 0.0058(9)
C14 0.0453(13) 0.0503(14) 0.0419(13) 0.0087(11) 0.0154(11) 0.0006(10)
C15 0.0474(14) 0.0718(17) 0.0536(15) 0.0119(12) 0.0146(12) 0.0076(13)
C16 0.0430(13) 0.0441(13) 0.0382(12) 0.0042(10) 0.0114(10) -0.0010(10)
C17 0.0433(12) 0.0408(12) 0.0353(12) 0.0043(10) 0.0098(10) -0.0016(9)
C18 0.0466(14) 0.0481(14) 0.0350(12) 0.0058(11) 0.0072(10) -0.0049(10)
C19 0.0674(17) 0.098(2) 0.0395(14) 0.0221(15) 0.0059(12) 0.0092(14)
C20 0.0462(13) 0.0474(13) 0.0315(11) 0.0033(11) 0.0108(10) -0.0023(10)
C21 0.0631(17) 0.0725(18) 0.0454(14) -0.0174(14) 0.0139(12) -0.0177(12)
C22 0.0554(16) 0.091(2) 0.0528(16) -0.0154(15) 0.0217(12) -0.0060(14)
C23 0.0662(17) 0.0729(18) 0.0406(14) -0.0013(14) 0.0232(12) -0.0067(12)
C24 0.0743(19) 0.0693(18) 0.0508(16) -0.0113(14) 0.0216(13) -0.0214(13)
C25 0.0572(15) 0.0622(17) 0.0543(15) -0.0170(12) 0.0201(12) -0.0163(12)

loop_
_atom_type_symbol
_atom_type_description
_atom_type_scat_dispersion_real
_atom_type_scat_dispersion_imag
_atom_type_scat_source
C C 0.0033 0.0016 'International Tables Vol C Tables 4.2.6.8 and 6.1.1.4'
H H 0.0000 0.0000 'International Tables Vol C Tables 4.2.6.8 and 6.1.1.4'
N N 0.0061 0.0033 'International Tables Vol C Tables 4.2.6.8 and 6.1.1.4'
O O 0.0106 0.0060 'International Tables Vol C Tables 4.2.6.8 and 6.1.1.4'
S S 0.1246 0.1234 'International Tables Vol C Tables 4.2.6.8 and 6.1.1.4'

loop_
_geom_angle_atom_site_label_1
_geom_angle_atom_site_label_2
_geom_angle_atom_site_label_3
_geom_angle
O2 S1 O1 120.00(14)
O2 S1 O3 102.93(12)
O1 S1 O3 109.09(11)
O2 S1 C1 110.04(12)
O1 S1 C1 109.40(13)
O3 S1 C1 104.06(10)
C8 O3 S1 118.92(14)
C14 N1 C17 120.67(19)
C18 N2 N3 110.05(16)
C18 N2 C20 126.60(18)
N3 N2 C20 120.85(16)
C16 N3 N2 106.30(16)
C16 N3 C19 122.93(18)
N2 N3 C19 117.52(18)
C2 C1 C6 119.8(2)
C2 C1 S1 120.15(19)
C6 C1 S1 119.98(19)
C1 C2 C3 119.4(2)
C1 C2 H2 120.3
C3 C2 H2 120.3
C4 C3 C2 121.9(2)
C4 C3 H3 119.1
C2 C3 H3 119.1
C3 C4 C5 117.3(2)
C3 C4 C7 121.7(3)
C5 C4 C7 121.0(3)
C6 C5 C4 121.8(3)
C6 C5 H5 119.1
C4 C5 H5 119.1
C5 C6 C1 119.7(2)
C5 C6 H6 120.2
C1 C6 H6 120.2
C4 C7 H7A 109.5
C4 C7 H7B 109.5
H7A C7 H7B 109.5
C4 C7 H7C 109.5
H7A C7 H7C 109.5
H7B C7 H7C 109.5
C13 C8 C9 122.4(2)
C13 C8 O3 119.67(19)
C9 C8 O3 117.80(19)
C10 C9 C8 118.7(2)
C10 C9 H9 120.7
C8 C9 H9 120.7
C9 C10 C11 120.1(2)
C9 C10 H10 119.9
C11 C10 H10 119.9
C10 C11 C12 120.9(2)
C10 C11 H11 119.5
C12 C11 H11 119.5
C11 C12 C13 119.15(19)
C11 C12 C14 119.7(2)
C13 C12 C14 121.07(19)
C8 C13 C12 118.7(2)
C8 C13 H13 120.7
C12 C13 H13 120.7
N1 C14 C12 121.3(2)
N1 C14 H14 119.4
C12 C14 H14 119.4
C16 C15 H15A 109.5
C16 C15 H15B 109.5
H15A C15 H15B 109.5
C16 C15 H15C 109.5
H15A C15 H15C 109.5
H15B C15 H15C 109.5
C17 C16 N3 110.20(18)
C17 C16 C15 128.3(2)
N3 C16 C15 121.49(19)
C16 C17 N1 122.50(19)
C16 C17 C18 108.40(18)
N1 C17 C18 129.02(19)
O4 C18 N2 123.93(19)
O4 C18 C17 131.7(2)
N2 C18 C17 104.40(18)
N3 C19 H19A 109.5
N3 C19 H19B 109.5
H19A C19 H19B 109.5
N3 C19 H19C 109.5
H19A C19 H19C 109.5
H19B C19 H19C 109.5
C25 C20 C21 119.8(2)
C25 C20 N2 121.2(2)
C21 C20 N2 118.9(2)
C20 C21 C22 119.8(2)
C20 C21 H21 120.1
C22 C21 H21 120.1
C23 C22 C21 120.4(2)
C23 C22 H22 119.8
C21 C22 H22 119.8
C24 C23 C22 119.5(2)
C24 C23 H23 120.2
C22 C23 H23 120.2
C23 C24 C25 121.3(2)
C23 C24 H24 119.4
C25 C24 H24 119.4
C20 C25 C24 119.2(2)
C20 C25 H25 120.4
C24 C25 H25 120.4

loop_
_geom_bond_atom_site_label_1
_geom_bond_atom_site_label_2
_geom_bond_distance
S1 O2 1.416(2)
S1 O1 1.431(2)
S1 O3 1.5950(17)
S1 C1 1.746(2)
O3 C8 1.417(2)
O4 C18 1.234(2)
N1 C14 1.267(3)
N1 C17 1.399(3)
N2 C18 1.388(3)
N2 N3 1.403(2)
N2 C20 1.424(3)
N3 C16 1.366(3)
N3 C19 1.453(3)
C1 C2 1.367(3)
C1 C6 1.379(3)
C2 C3 1.378(3)
C2 H2 0.9300
C3 C4 1.374(4)
C3 H3 0.9300
C4 C5 1.378(4)
C4 C7 1.505(4)
C5 C6 1.366(4)
C5 H5 0.9300
C6 H6 0.9300
C7 H7A 0.9600
C7 H7B 0.9600
C7 H7C 0.9600
C8 C13 1.372(3)
C8 C9 1.378(3)
C9 C10 1.373(3)
C9 H9 0.9300
C10 C11 1.376(3)
C10 H10 0.9300
C11 C12 1.387(3)
C11 H11 0.9300
C12 C13 1.391(3)
C12 C14 1.464(3)
C13 H13 0.9300
C14 H14 0.9300
C15 C16 1.481(3)
C15 H15A 0.9600
C15 H15B 0.9600
C15 H15C 0.9600
C16 C17 1.357(3)
C17 C18 1.441(3)
C19 H19A 0.9600
C19 H19B 0.9600
C19 H19C 0.9600
C20 C25 1.367(3)
C20 C21 1.373(3)
C21 C22 1.383(3)
C21 H21 0.9300
C22 C23 1.356(3)
C22 H22 0.9300
C23 C24 1.355(3)
C23 H23 0.9300
C24 C25 1.381(3)
C24 H24 0.9300
C25 H25 0.9300

loop_
_geom_hbond_atom_site_label_D
_geom_hbond_atom_site_label_H
_geom_hbond_atom_site_label_A
_geom_hbond_site_symmetry_A
_geom_hbond_distance_DH
_geom_hbond_distance_HA
_geom_hbond_distance_DA
_geom_hbond_angle_DHA
_geom_hbond_publ_flag
C11 H11 O4 3_666 0.93 2.43 3.227(3) 143 yes

loop_
_geom_torsion_atom_site_label_1
_geom_torsion_atom_site_label_2
_geom_torsion_atom_site_label_3
_geom_torsion_atom_site_label_4
_geom_torsion
O2 S1 O3 C8 166.96(17)
O1 S1 O3 C8 38.48(19)
C1 S1 O3 C8 -78.21(18)
C18 N2 N3 C16 -8.4(2)
C20 N2 N3 C16 -171.56(18)
C18 N2 N3 C19 -150.7(2)
C20 N2 N3 C19 46.2(3)
O2 S1 C1 C2 -125.3(2)
O1 S1 C1 C2 8.5(2)
O3 S1 C1 C2 125.0(2)
O2 S1 C1 C6 52.5(2)
O1 S1 C1 C6 -173.7(2)
O3 S1 C1 C6 -57.2(2)
C6 C1 C2 C3 -1.7(4)
S1 C1 C2 C3 176.13(19)
C1 C2 C3 C4 0.3(4)
C2 C3 C4 C5 1.7(4)
C2 C3 C4 C7 -177.7(3)
C3 C4 C5 C6 -2.4(4)
C7 C4 C5 C6 177.1(3)
C4 C5 C6 C1 1.0(4)
C2 C1 C6 C5 1.1(4)
S1 C1 C6 C5 -176.8(2)
S1 O3 C8 C13 83.7(2)
S1 O3 C8 C9 -100.4(2)
C13 C8 C9 C10 1.0(4)
O3 C8 C9 C10 -174.8(2)
C8 C9 C10 C11 -0.3(4)
C9 C10 C11 C12 -1.4(4)
C10 C11 C12 C13 2.3(3)
C10 C11 C12 C14 -175.5(2)
C9 C8 C13 C12 -0.1(3)
O3 C8 C13 C12 175.63(19)
C11 C12 C13 C8 -1.6(3)
C14 C12 C13 C8 176.3(2)
C17 N1 C14 C12 -174.40(19)
C11 C12 C14 N1 170.4(2)
C13 C12 C14 N1 -7.4(3)
N2 N3 C16 C17 7.3(2)
C19 N3 C16 C17 147.0(2)
N2 N3 C16 C15 -171.5(2)
C19 N3 C16 C15 -31.8(3)
N3 C16 C17 N1 179.25(18)
C15 C16 C17 N1 -2.1(4)
N3 C16 C17 C18 -3.6(2)
C15 C16 C17 C18 175.1(2)
C14 N1 C17 C16 -178.4(2)
C14 N1 C17 C18 5.1(3)
N3 N2 C18 O4 -173.0(2)
C20 N2 C18 O4 -11.0(4)
N3 N2 C18 C17 6.1(2)
C20 N2 C18 C17 168.1(2)
C16 C17 C18 O4 177.4(2)
N1 C17 C18 O4 -5.7(4)
C16 C17 C18 N2 -1.6(2)
N1 C17 C18 N2 175.3(2)
C18 N2 C20 C25 -122.7(3)
N3 N2 C20 C25 37.5(3)
C18 N2 C20 C21 59.2(3)
N3 N2 C20 C21 -140.6(2)
C25 C20 C21 C22 0.0(4)
N2 C20 C21 C22 178.2(2)
C20 C21 C22 C23 -1.6(4)
C21 C22 C23 C24 1.4(4)
C22 C23 C24 C25 0.4(4)
C21 C20 C25 C24 1.8(4)
N2 C20 C25 C24 -176.4(2)
C23 C24 C25 C20 -2.0(4)

loop_
_cod_related_entry_id
_cod_related_entry_database
_cod_related_entry_code
1 ChemSpider 30655118
